data_7127983
loop_
_publ_author_name
'Mart\'in, M Trinidad'
'Mar\'in, Mario'
'Rama, Raquel J.'
'\'Alvarez, Eleuterio'
'Maya, Celia'
'Molina, Francisco'
'Nicasio, M. Carmen'

_publ_section_title
;
 Zero-valent ML<sub>2</sub> complexes of group 10 metals supported by
 terphenyl phosphanes.
;
_journal_issue 25
_journal_name_full 'Chemical communications (Cambridge, England)'
_journal_page_first 3083
_journal_page_last 3086
_journal_paper_doi 10.1039/d1cc00676b
_journal_volume 57
_journal_year 2021
_chemical_formula_moiety 'C40 H38 Ni P2'
_chemical_formula_sum 'C40 H38 Ni P2'
_chemical_formula_weight 639.35
_space_group_crystal_system triclinic
_space_group_IT_number 2
_space_group_name_Hall '-P 1'
_space_group_name_H-M_alt 'P -1'
_atom_sites_solution_hydrogens mixed
_audit_creation_method SHELXL-2018/3
_audit_update_record
;
2021-02-02 deposited with the CCDC.	2021-02-23 downloaded from the CCDC.
;
_cell_angle_alpha 73.245(4)
_cell_angle_beta 75.828(4)
_cell_angle_gamma 69.982(3)
_cell_formula_units_Z 2
_cell_length_a 10.7226(8)
_cell_length_b 11.7463(9)
_cell_length_c 13.7443(11)
_cell_measurement_reflns_used 5408
_cell_measurement_temperature 173(2)
_cell_measurement_theta_max 21.83
_cell_measurement_theta_min 2.19
_cell_volume 1536.8(2)
_computing_cell_refinement 'Bruker SAINT'
_computing_data_collection 'Bruker APEX2'
_computing_data_reduction 'Bruker SAINT'
_computing_molecular_graphics 'Bruker SHELXTL'
_computing_publication_material 'Bruker SHELXTL'
_computing_structure_refinement 'SHELXL-2018/3 (Sheldrick, 2018)'
_computing_structure_solution 'SHELXS-97 (Sheldrick, 2008)'
_diffrn_ambient_temperature 173(2)
_diffrn_measured_fraction_theta_full 0.987
_diffrn_measured_fraction_theta_max 0.976
_diffrn_measurement_device_type 'Bruker APEX-II CCD'
_diffrn_measurement_method '\f and \w scans'
_diffrn_radiation_type AgK\a
_diffrn_radiation_wavelength 0.56086
_diffrn_reflns_av_R_equivalents 0.0576
_diffrn_reflns_av_unetI/netI 0.0647
_diffrn_reflns_Laue_measured_fraction_full 0.987
_diffrn_reflns_Laue_measured_fraction_max 0.976
_diffrn_reflns_limit_h_max 14
_diffrn_reflns_limit_h_min -14
_diffrn_reflns_limit_k_max 15
_diffrn_reflns_limit_k_min -15
_diffrn_reflns_limit_l_max 18
_diffrn_reflns_limit_l_min -18
_diffrn_reflns_number 26793
_diffrn_reflns_point_group_measured_fraction_full 0.987
_diffrn_reflns_point_group_measured_fraction_max 0.976
_diffrn_reflns_theta_full 19.665
_diffrn_reflns_theta_max 22.130
_diffrn_reflns_theta_min 1.616
_exptl_absorpt_coefficient_mu 0.405
_exptl_absorpt_correction_T_max 0.7447
_exptl_absorpt_correction_T_min 0.6390
_exptl_absorpt_correction_type multi-scan
_exptl_absorpt_process_details
; 
The symmetry employed for this shelxl refinement is uniquely defined 
by the following loop, which should always be used as a source of 
symmetry information in preference to the above space-group names. 
They are only intended as comments. 
;
_exptl_crystal_colour orange
_exptl_crystal_density_diffrn 1.382
_exptl_crystal_description prism
_exptl_crystal_F_000 672
_exptl_crystal_size_max 0.22
_exptl_crystal_size_mid 0.17
_exptl_crystal_size_min 0.13
_refine_diff_density_max 0.453
_refine_diff_density_min -0.942
_refine_diff_density_rms 0.083
_refine_ls_extinction_method none
_refine_ls_goodness_of_fit_ref 0.883
_refine_ls_hydrogen_treatment mixed
_refine_ls_matrix_type full
_refine_ls_number_parameters 404
_refine_ls_number_reflns 7618
_refine_ls_number_restraints 0
_refine_ls_restrained_S_all 0.883
_refine_ls_R_factor_all 0.0690
_refine_ls_R_factor_gt 0.0432
_refine_ls_shift/su_max 0.001
_refine_ls_shift/su_mean 0.000
_refine_ls_structure_factor_coef Fsqd
_refine_ls_weighting_details 'w=1/[\s^2^(Fo^2^)+(0.1000P)^2^+0.6511P] where P=(Fo^2^+2Fc^2^)/3'
_refine_ls_weighting_scheme calc
_refine_ls_wR_factor_gt 0.1211
_refine_ls_wR_factor_ref 0.1435
_reflns_Friedel_coverage 0.000
_reflns_number_gt 5613
_reflns_number_total 7618
_reflns_threshold_expression 'I > 2\s(I)'
_cod_data_source_file d1cc00676b2.cif
_cod_data_source_block 3
_cod_depositor_comments 'Adding full bibliography for 7127982--7127986.cif.'
_cod_database_code 7127983
_shelx_shelxl_version_number 2018/3
_shelx_space_group_comment
; 
The symmetry employed for this shelxl refinement is uniquely defined 
by the following loop, which should always be used as a source of 
symmetry information in preference to the above space-group names. 
They are only intended as comments. 
;

loop_
_space_group_symop_operation_xyz
'x, y, z'
'-x, -y, -z'

loop_
_atom_site_label
_atom_site_type_symbol
_atom_site_fract_x
_atom_site_fract_y
_atom_site_fract_z
_atom_site_U_iso_or_equiv
_atom_site_adp_type
_atom_site_occupancy
_atom_site_site_symmetry_order
_atom_site_calc_flag
_atom_site_refinement_flags_posn
_atom_site_refinement_flags_adp
_atom_site_refinement_flags_occupancy
_atom_site_disorder_assembly
_atom_site_disorder_group
Ni1 Ni 0.65112(3) 0.04480(3) 0.70431(3) 0.01642(11) Uani 1 1 d . . . . .
P1 P 0.76368(6) 0.12434(6) 0.76734(5) 0.01164(15) Uani 1 1 d . . . . .
P2 P 0.77105(6) -0.13202(6) 0.66632(5) 0.01127(14) Uani 1 1 d . . . . .
C6 C 0.6884(2) 0.3619(2) 0.8297(2) 0.0144(5) Uani 1 1 d . . . . .
C1 C 0.6914(2) 0.2944(2) 0.7592(2) 0.0130(5) Uani 1 1 d . . . . .
C7 C 0.7679(3) 0.3134(2) 0.9164(2) 0.0151(5) Uani 1 1 d . . . . .
C2 C 0.6268(2) 0.3596(2) 0.6721(2) 0.0140(5) Uani 1 1 d . . . . .
C12 C 0.7048(3) 0.3149(3) 1.0177(2) 0.0200(6) Uani 1 1 d . . . . .
H12 H 0.609371 0.341699 1.033064 0.024 Uiso 1 1 calc R U . . .
C5 C 0.6129(3) 0.4877(2) 0.8170(2) 0.0195(6) Uani 1 1 d . . . . .
H5 H 0.605539 0.531433 0.867465 0.023 Uiso 1 1 calc R U . . .
C3 C 0.5592(3) 0.4858(2) 0.6585(2) 0.0199(6) Uani 1 1 d . . . . .
H3 H 0.519690 0.528900 0.598405 0.024 Uiso 1 1 calc R U . . .
C4 C 0.5492(3) 0.5489(2) 0.7323(2) 0.0228(6) Uani 1 1 d . . . . .
H4 H 0.498702 0.634164 0.724676 0.027 Uiso 1 1 calc R U . . .
C9 C 0.9829(3) 0.2408(2) 0.9746(2) 0.0185(5) Uani 1 1 d . . . . .
H9 H 1.078320 0.215520 0.959441 0.022 Uiso 1 1 calc R U . . .
C10 C 0.9193(3) 0.2407(3) 1.0750(2) 0.0210(6) Uani 1 1 d . . . . .
H10 H 0.970626 0.215656 1.128965 0.025 Uiso 1 1 calc R U . . .
C8 C 0.9079(3) 0.2775(2) 0.8957(2) 0.0158(5) Uani 1 1 d . . . . .
H8 H 0.952631 0.278142 0.826862 0.019 Uiso 1 1 calc R U . . .
C11 C 0.7800(3) 0.2776(3) 1.0962(2) 0.0219(6) Uani 1 1 d . . . . .
H11 H 0.735786 0.277359 1.165138 0.026 Uiso 1 1 calc R U . . .
C14 C 0.7042(3) 0.2944(2) 0.5025(2) 0.0178(5) Uani 1 1 d . . . . .
H14 H 0.761004 0.346910 0.479572 0.021 Uiso 1 1 calc R U . . .
C13 C 0.6250(2) 0.2897(2) 0.59766(19) 0.0131(5) Uani 1 1 d . . . . .
C18 C 0.5359(2) 0.2140(2) 0.6326(2) 0.0138(5) Uani 1 1 d . . . . .
C15 C 0.7006(3) 0.2202(3) 0.4388(2) 0.0207(6) Uani 1 1 d . . . . .
H15 H 0.751076 0.226818 0.371198 0.025 Uiso 1 1 calc R U . . .
C17 C 0.5439(3) 0.1314(2) 0.5728(2) 0.0166(5) Uani 1 1 d . . . . .
C16 C 0.6251(3) 0.1395(2) 0.4738(2) 0.0196(6) Uani 1 1 d . . . . .
H16 H 0.626855 0.087690 0.431312 0.023 Uiso 1 1 calc R U . . .
C20 C 0.7956(3) 0.0499(2) 0.8993(2) 0.0184(5) Uani 1 1 d . . . . .
H20A H 0.807585 -0.039379 0.912172 0.028 Uiso 1 1 calc R U . . .
H20B H 0.719033 0.086589 0.947913 0.028 Uiso 1 1 calc R U . . .
H20C H 0.877209 0.062813 0.908508 0.028 Uiso 1 1 calc R U . . .
C19 C 0.9340(3) 0.1153(3) 0.6955(2) 0.0199(6) Uani 1 1 d . . . . .
H19A H 0.974052 0.162789 0.720569 0.030 Uiso 1 1 calc R U . . .
H19B H 0.929694 0.150057 0.622094 0.030 Uiso 1 1 calc R U . . .
H19C H 0.989332 0.028214 0.705633 0.030 Uiso 1 1 calc R U . . .
C21 C 0.7521(2) -0.2473(2) 0.78828(19) 0.0119(5) Uani 1 1 d . . . . .
C26 C 0.6375(2) -0.1990(2) 0.8563(2) 0.0130(5) Uani 1 1 d . . . . .
C27 C 0.9587(2) -0.4327(2) 0.75822(19) 0.0135(5) Uani 1 1 d . . . . .
C25 C 0.6181(3) -0.2600(2) 0.9592(2) 0.0160(5) Uani 1 1 d . . . . .
H25 H 0.538761 -0.227709 1.003881 0.019 Uiso 1 1 calc R U . . .
C22 C 0.8441(2) -0.3619(2) 0.8250(2) 0.0130(5) Uani 1 1 d . . . . .
C36 C 0.2804(2) 0.0999(2) 0.7982(2) 0.0166(5) Uani 1 1 d . . . . .
H36 H 0.196769 0.162064 0.790286 0.020 Uiso 1 1 calc R U . . .
C23 C 0.8253(3) -0.4185(2) 0.9300(2) 0.0149(5) Uani 1 1 d . . . . .
H23 H 0.890102 -0.493143 0.955889 0.018 Uiso 1 1 calc R U . . .
C32 C 0.9353(3) -0.4787(2) 0.6833(2) 0.0161(5) Uani 1 1 d . . . . .
H32 H 0.846054 -0.458386 0.670788 0.019 Uiso 1 1 calc R U . . .
C33 C 0.5297(2) -0.0829(2) 0.81862(19) 0.0132(5) Uani 1 1 d . . . . .
C37 C 0.3154(3) -0.0041(2) 0.7562(2) 0.0180(5) Uani 1 1 d . . . . .
H37 H 0.255280 -0.012893 0.720096 0.022 Uiso 1 1 calc R U . . .
C35 C 0.3667(3) 0.1123(2) 0.8509(2) 0.0162(5) Uani 1 1 d . . . . .
H35 H 0.341428 0.181972 0.880959 0.019 Uiso 1 1 calc R U . . .
C34 C 0.4925(3) 0.0225(2) 0.8607(2) 0.0148(5) Uani 1 1 d . . . . .
C28 C 1.0906(3) -0.4640(2) 0.7755(2) 0.0173(5) Uani 1 1 d . . . . .
H28 H 1.108454 -0.434935 0.826893 0.021 Uiso 1 1 calc R U . . .
C24 C 0.7139(3) -0.3676(2) 0.9968(2) 0.0164(5) Uani 1 1 d . . . . .
H24 H 0.703328 -0.406378 1.068017 0.020 Uiso 1 1 calc R U . . .
C38 C 0.4368(2) -0.0938(2) 0.7670(2) 0.0148(5) Uani 1 1 d . . . . .
H38 H 0.458741 -0.164770 0.739208 0.018 Uiso 1 1 calc R U . . .
C31 C 1.0396(3) -0.5530(2) 0.6274(2) 0.0206(6) Uani 1 1 d . . . . .
H31 H 1.021722 -0.584515 0.577558 0.025 Uiso 1 1 calc R U . . .
C29 C 1.1962(3) -0.5374(3) 0.7180(2) 0.0222(6) Uani 1 1 d . . . . .
H29 H 1.285706 -0.556928 0.729591 0.027 Uiso 1 1 calc R U . . .
C30 C 1.1716(3) -0.5820(3) 0.6439(2) 0.0238(6) Uani 1 1 d . . . . .
H30 H 1.243800 -0.632022 0.604630 0.029 Uiso 1 1 calc R U . . .
C39 C 0.9520(3) -0.1625(2) 0.6240(2) 0.0175(5) Uani 1 1 d . . . . .
H39A H 0.989128 -0.242480 0.603552 0.026 Uiso 1 1 calc R U . . .
H39B H 0.994533 -0.165301 0.680461 0.026 Uiso 1 1 calc R U . . .
H39C H 0.969718 -0.096184 0.565083 0.026 Uiso 1 1 calc R U . . .
C40 C 0.7303(3) -0.1848(3) 0.5682(2) 0.0194(6) Uani 1 1 d . . . . .
H40A H 0.744854 -0.128903 0.500944 0.029 Uiso 1 1 calc R U . . .
H40B H 0.635917 -0.184438 0.585534 0.029 Uiso 1 1 calc R U . . .
H40C H 0.788280 -0.269340 0.565723 0.029 Uiso 1 1 calc R U . . .
H18 H 0.459(3) 0.232(3) 0.684(2) 0.010(7) Uiso 1 1 d . . . . .
H34 H 0.546(3) 0.029(3) 0.901(2) 0.023(8) Uiso 1 1 d . . . . .
H17 H 0.480(3) 0.090(3) 0.583(2) 0.019(8) Uiso 1 1 d . . . . .

loop_
_atom_site_aniso_label
_atom_site_aniso_U_11
_atom_site_aniso_U_22
_atom_site_aniso_U_33
_atom_site_aniso_U_23
_atom_site_aniso_U_13
_atom_site_aniso_U_12
Ni1 0.01363(18) 0.01237(18) 0.0247(2) -0.00726(14) -0.01034(14) 0.00194(13)
P1 0.0103(3) 0.0091(3) 0.0141(3) -0.0020(2) -0.0048(2) 0.0002(2)
P2 0.0104(3) 0.0104(3) 0.0116(3) -0.0018(2) -0.0034(2) -0.0006(2)
C6 0.0093(11) 0.0151(12) 0.0193(13) -0.0048(10) -0.0030(10) -0.0029(9)
C1 0.0097(11) 0.0112(11) 0.0168(13) 0.0001(10) -0.0046(10) -0.0023(9)
C7 0.0161(12) 0.0136(12) 0.0179(13) -0.0060(10) -0.0033(10) -0.0048(10)
C2 0.0109(11) 0.0121(12) 0.0165(13) -0.0020(10) -0.0025(10) -0.0011(9)
C12 0.0172(12) 0.0270(15) 0.0201(14) -0.0099(12) 0.0007(11) -0.0108(11)
C5 0.0129(12) 0.0164(13) 0.0299(15) -0.0096(12) -0.0078(11) 0.0015(10)
C3 0.0180(13) 0.0126(12) 0.0286(15) -0.0014(11) -0.0120(12) -0.0009(10)
C4 0.0168(13) 0.0106(12) 0.0423(18) -0.0093(12) -0.0133(13) 0.0031(10)
C9 0.0174(12) 0.0178(13) 0.0202(14) -0.0034(11) -0.0092(11) -0.0014(10)
C10 0.0267(14) 0.0190(13) 0.0183(14) -0.0026(11) -0.0105(12) -0.0046(11)
C8 0.0157(12) 0.0147(12) 0.0160(13) -0.0055(10) -0.0030(10) -0.0014(10)
C11 0.0286(15) 0.0240(14) 0.0153(13) -0.0058(11) 0.0000(12) -0.0117(12)
C14 0.0146(12) 0.0187(13) 0.0183(13) 0.0004(11) -0.0075(10) -0.0030(10)
C13 0.0110(11) 0.0109(11) 0.0143(12) 0.0005(10) -0.0072(10) 0.0016(9)
C18 0.0092(11) 0.0134(12) 0.0144(12) 0.0000(10) -0.0049(10) 0.0016(9)
C15 0.0141(12) 0.0263(14) 0.0135(13) -0.0028(11) -0.0027(10) 0.0031(11)
C17 0.0144(12) 0.0151(12) 0.0196(13) -0.0006(10) -0.0098(11) -0.0014(10)
C16 0.0193(13) 0.0195(13) 0.0188(13) -0.0064(11) -0.0116(11) 0.0033(10)
C20 0.0227(13) 0.0132(12) 0.0195(13) 0.0002(10) -0.0097(11) -0.0043(10)
C19 0.0139(12) 0.0200(13) 0.0273(15) -0.0100(12) -0.0027(11) -0.0033(10)
C21 0.0131(11) 0.0121(11) 0.0128(12) -0.0018(9) -0.0061(10) -0.0044(9)
C26 0.0134(11) 0.0112(11) 0.0163(12) -0.0045(10) -0.0069(10) -0.0016(9)
C27 0.0137(11) 0.0091(11) 0.0144(12) 0.0013(9) -0.0049(10) -0.0007(9)
C25 0.0158(12) 0.0184(13) 0.0154(13) -0.0056(10) -0.0038(10) -0.0046(10)
C22 0.0106(11) 0.0123(12) 0.0170(13) -0.0042(10) -0.0044(10) -0.0021(9)
C36 0.0107(11) 0.0155(13) 0.0170(13) -0.0020(10) -0.0009(10) 0.0020(10)
C23 0.0168(12) 0.0106(11) 0.0179(13) -0.0023(10) -0.0086(10) -0.0013(9)
C32 0.0179(12) 0.0117(12) 0.0164(13) -0.0007(10) -0.0054(10) -0.0016(10)
C33 0.0126(11) 0.0123(12) 0.0136(12) -0.0019(10) -0.0055(10) -0.0006(9)
C37 0.0123(12) 0.0225(14) 0.0195(13) -0.0047(11) -0.0058(10) -0.0033(10)
C35 0.0153(12) 0.0152(12) 0.0148(12) -0.0063(10) 0.0014(10) -0.0007(10)
C34 0.0164(12) 0.0137(12) 0.0149(13) -0.0040(10) -0.0075(10) -0.0010(10)
C28 0.0167(12) 0.0161(13) 0.0175(13) -0.0021(11) -0.0058(11) -0.0022(10)
C24 0.0216(13) 0.0161(12) 0.0108(12) -0.0009(10) -0.0051(10) -0.0049(10)
C38 0.0133(11) 0.0172(13) 0.0147(12) -0.0067(10) -0.0012(10) -0.0035(10)
C31 0.0266(14) 0.0162(13) 0.0145(13) -0.0027(11) -0.0045(11) -0.0007(11)
C29 0.0142(12) 0.0219(14) 0.0238(15) -0.0027(12) -0.0041(11) 0.0016(11)
C30 0.0231(14) 0.0165(13) 0.0193(14) -0.0023(11) 0.0015(12) 0.0048(11)
C39 0.0151(12) 0.0132(12) 0.0198(13) -0.0025(10) 0.0016(10) -0.0028(10)
C40 0.0234(14) 0.0200(13) 0.0153(13) -0.0067(11) -0.0089(11) -0.0009(11)

loop_
_atom_type_symbol
_atom_type_description
_atom_type_scat_dispersion_real
_atom_type_scat_dispersion_imag
_atom_type_scat_source
C C 0.0015 0.0009 'International Tables Vol C Tables 4.2.6.8 and 6.1.1.4'
H H 0.0000 0.0000 'International Tables Vol C Tables 4.2.6.8 and 6.1.1.4'
P P 0.0667 0.0580 'International Tables Vol C Tables 4.2.6.8 and 6.1.1.4'
Ni Ni 0.3147 0.7232 'International Tables Vol C Tables 4.2.6.8 and 6.1.1.4'

loop_
_geom_angle_atom_site_label_1
_geom_angle_atom_site_label_2
_geom_angle_atom_site_label_3
_geom_angle
_geom_angle_site_symmetry_1
_geom_angle_site_symmetry_3
_geom_angle_publ_flag
C18 Ni1 P2 137.87(8) . . ?
C18 Ni1 C17 38.72(10) . . ?
P2 Ni1 C17 100.63(7) . . ?
C18 Ni1 P1 94.86(7) . . ?
P2 Ni1 P1 112.55(3) . . ?
C17 Ni1 P1 128.05(7) . . ?
C18 Ni1 C33 114.86(9) . . ?
P2 Ni1 C33 80.48(6) . . ?
C17 Ni1 C33 105.48(9) . . ?
P1 Ni1 C33 118.20(6) . . ?
C18 Ni1 C34 96.01(9) . . ?
P2 Ni1 C34 112.87(6) . . ?
C17 Ni1 C34 109.71(9) . . ?
P1 Ni1 C34 93.23(6) . . ?
C33 Ni1 C34 34.70(8) . . ?
C20 P1 C19 102.18(13) . . ?
C20 P1 C1 107.59(12) . . ?
C19 P1 C1 101.28(12) . . ?
C20 P1 Ni1 116.47(9) . . ?
C19 P1 Ni1 113.29(9) . . ?
C1 P1 Ni1 114.31(8) . . ?
C39 P2 C40 99.22(13) . . ?
C39 P2 C21 105.19(12) . . ?
C40 P2 C21 106.74(12) . . ?
C39 P2 Ni1 119.99(9) . . ?
C40 P2 Ni1 120.24(9) . . ?
C21 P2 Ni1 104.15(8) . . ?
C5 C6 C1 119.6(2) . . ?
C5 C6 C7 114.9(2) . . ?
C1 C6 C7 125.4(2) . . ?
C6 C1 C2 118.2(2) . . ?
C6 C1 P1 128.18(19) . . ?
C2 C1 P1 113.58(18) . . ?
C8 C7 C12 118.4(2) . . ?
C8 C7 C6 120.1(2) . . ?
C12 C7 C6 121.2(2) . . ?
C3 C2 C1 120.8(2) . . ?
C3 C2 C13 119.8(2) . . ?
C1 C2 C13 119.3(2) . . ?
C11 C12 C7 120.6(3) . . ?
C11 C12 H12 119.7 . . ?
C7 C12 H12 119.7 . . ?
C4 C5 C6 121.1(2) . . ?
C4 C5 H5 119.5 . . ?
C6 C5 H5 119.5 . . ?
C4 C3 C2 120.3(2) . . ?
C4 C3 H3 119.9 . . ?
C2 C3 H3 119.9 . . ?
C5 C4 C3 119.8(2) . . ?
C5 C4 H4 120.1 . . ?
C3 C4 H4 120.1 . . ?
C10 C9 C8 120.3(3) . . ?
C10 C9 H9 119.8 . . ?
C8 C9 H9 119.8 . . ?
C9 C10 C11 119.3(3) . . ?
C9 C10 H10 120.3 . . ?
C11 C10 H10 120.3 . . ?
C9 C8 C7 120.8(2) . . ?
C9 C8 H8 119.6 . . ?
C7 C8 H8 119.6 . . ?
C12 C11 C10 120.6(3) . . ?
C12 C11 H11 119.7 . . ?
C10 C11 H11 119.7 . . ?
C13 C14 C15 119.5(2) . . ?
C13 C14 H14 120.3 . . ?
C15 C14 H14 120.3 . . ?
C14 C13 C18 121.2(2) . . ?
C14 C13 C2 123.3(2) . . ?
C18 C13 C2 115.4(2) . . ?
C17 C18 C13 118.3(2) . . ?
C17 C18 Ni1 75.57(15) . . ?
C13 C18 Ni1 104.21(16) . . ?
C17 C18 H18 118.9(16) . . ?
C13 C18 H18 121.0(16) . . ?
Ni1 C18 H18 102.4(17) . . ?
C16 C15 C14 120.4(3) . . ?
C16 C15 H15 119.8 . . ?
C14 C15 H15 119.8 . . ?
C18 C17 C16 118.8(2) . . ?
C18 C17 Ni1 65.71(14) . . ?
C16 C17 Ni1 116.14(18) . . ?
C18 C17 H17 123.8(19) . . ?
C16 C17 H17 114.2(19) . . ?
Ni1 C17 H17 106.0(19) . . ?
C15 C16 C17 121.1(2) . . ?
C15 C16 H16 119.4 . . ?
C17 C16 H16 119.4 . . ?
P1 C20 H20A 109.5 . . ?
P1 C20 H20B 109.5 . . ?
H20A C20 H20B 109.5 . . ?
P1 C20 H20C 109.5 . . ?
H20A C20 H20C 109.5 . . ?
H20B C20 H20C 109.5 . . ?
P1 C19 H19A 109.5 . . ?
P1 C19 H19B 109.5 . . ?
H19A C19 H19B 109.5 . . ?
P1 C19 H19C 109.5 . . ?
H19A C19 H19C 109.5 . . ?
H19B C19 H19C 109.5 . . ?
C26 C21 C22 118.8(2) . . ?
C26 C21 P2 111.25(18) . . ?
C22 C21 P2 129.10(19) . . ?
C25 C26 C21 120.8(2) . . ?
C25 C26 C33 118.3(2) . . ?
C21 C26 C33 120.9(2) . . ?
C28 C27 C32 118.4(2) . . ?
C28 C27 C22 120.6(2) . . ?
C32 C27 C22 120.7(2) . . ?
C24 C25 C26 120.2(2) . . ?
C24 C25 H25 119.9 . . ?
C26 C25 H25 119.9 . . ?
C23 C22 C21 119.1(2) . . ?
C23 C22 C27 116.5(2) . . ?
C21 C22 C27 124.3(2) . . ?
C35 C36 C37 120.1(2) . . ?
C35 C36 H36 120.0 . . ?
C37 C36 H36 120.0 . . ?
C24 C23 C22 121.2(2) . . ?
C24 C23 H23 119.4 . . ?
C22 C23 H23 119.4 . . ?
C31 C32 C27 121.0(2) . . ?
C31 C32 H32 119.5 . . ?
C27 C32 H32 119.5 . . ?
C34 C33 C38 117.6(2) . . ?
C34 C33 C26 121.3(2) . . ?
C38 C33 C26 117.9(2) . . ?
C34 C33 Ni1 75.79(15) . . ?
C38 C33 Ni1 108.39(17) . . ?
C26 C33 Ni1 103.35(16) . . ?
C38 C37 C36 120.0(2) . . ?
C38 C37 H37 120.0 . . ?
C36 C37 H37 120.0 . . ?
C36 C35 C34 120.5(2) . . ?
C36 C35 H35 119.7 . . ?
C34 C35 H35 119.7 . . ?
C35 C34 C33 120.2(2) . . ?
C35 C34 Ni1 111.58(18) . . ?
C33 C34 Ni1 69.51(14) . . ?
C35 C34 H34 119.1(19) . . ?
C33 C34 H34 120.4(19) . . ?
Ni1 C34 H34 95(2) . . ?
C29 C28 C27 120.6(2) . . ?
C29 C28 H28 119.7 . . ?
C27 C28 H28 119.7 . . ?
C25 C24 C23 119.6(2) . . ?
C25 C24 H24 120.2 . . ?
C23 C24 H24 120.2 . . ?
C37 C38 C33 121.6(2) . . ?
C37 C38 H38 119.2 . . ?
C33 C38 H38 119.2 . . ?
C32 C31 C30 120.1(3) . . ?
C32 C31 H31 119.9 . . ?
C30 C31 H31 119.9 . . ?
C30 C29 C28 120.4(2) . . ?
C30 C29 H29 119.8 . . ?
C28 C29 H29 119.8 . . ?
C29 C30 C31 119.4(3) . . ?
C29 C30 H30 120.3 . . ?
C31 C30 H30 120.3 . . ?
P2 C39 H39A 109.5 . . ?
P2 C39 H39B 109.5 . . ?
H39A C39 H39B 109.5 . . ?
P2 C39 H39C 109.5 . . ?
H39A C39 H39C 109.5 . . ?
H39B C39 H39C 109.5 . . ?
P2 C40 H40A 109.5 . . ?
P2 C40 H40B 109.5 . . ?
H40A C40 H40B 109.5 . . ?
P2 C40 H40C 109.5 . . ?
H40A C40 H40C 109.5 . . ?
H40B C40 H40C 109.5 . . ?

loop_
_geom_bond_atom_site_label_1
_geom_bond_atom_site_label_2
_geom_bond_distance
_geom_bond_site_symmetry_2
_geom_bond_publ_flag
Ni1 C18 2.058(2) . ?
Ni1 P2 2.1699(7) . ?
Ni1 C17 2.186(3) . ?
Ni1 P1 2.1979(7) . ?
Ni1 C33 2.322(3) . ?
Ni1 C34 2.402(3) . ?
P1 C20 1.832(3) . ?
P1 C19 1.835(3) . ?
P1 C1 1.860(2) . ?
P2 C39 1.823(3) . ?
P2 C40 1.830(3) . ?
P2 C21 1.843(3) . ?
C6 C5 1.404(4) . ?
C6 C1 1.406(3) . ?
C6 C7 1.498(3) . ?
C1 C2 1.419(3) . ?
C7 C8 1.393(3) . ?
C7 C12 1.393(4) . ?
C2 C3 1.389(3) . ?
C2 C13 1.492(3) . ?
C12 C11 1.385(4) . ?
C12 H12 0.9500 . ?
C5 C4 1.382(4) . ?
C5 H5 0.9500 . ?
C3 C4 1.384(4) . ?
C3 H3 0.9500 . ?
C4 H4 0.9500 . ?
C9 C10 1.381(4) . ?
C9 C8 1.388(4) . ?
C9 H9 0.9500 . ?
C10 C11 1.386(4) . ?
C10 H10 0.9500 . ?
C8 H8 0.9500 . ?
C11 H11 0.9500 . ?
C14 C13 1.371(4) . ?
C14 C15 1.417(4) . ?
C14 H14 0.9500 . ?
C13 C18 1.430(3) . ?
C18 C17 1.412(4) . ?
C18 H18 0.96(3) . ?
C15 C16 1.363(4) . ?
C15 H15 0.9500 . ?
C17 C16 1.422(4) . ?
C17 H17 0.92(3) . ?
C16 H16 0.9500 . ?
C20 H20A 0.9800 . ?
C20 H20B 0.9800 . ?
C20 H20C 0.9800 . ?
C19 H19A 0.9800 . ?
C19 H19B 0.9800 . ?
C19 H19C 0.9800 . ?
C21 C26 1.404(3) . ?
C21 C22 1.408(3) . ?
C26 C25 1.389(4) . ?
C26 C33 1.507(3) . ?
C27 C28 1.397(3) . ?
C27 C32 1.398(3) . ?
C27 C22 1.494(3) . ?
C25 C24 1.384(4) . ?
C25 H25 0.9500 . ?
C22 C23 1.400(4) . ?
C36 C35 1.373(4) . ?
C36 C37 1.398(4) . ?
C36 H36 0.9500 . ?
C23 C24 1.384(4) . ?
C23 H23 0.9500 . ?
C32 C31 1.379(4) . ?
C32 H32 0.9500 . ?
C33 C34 1.411(3) . ?
C33 C38 1.413(3) . ?
C37 C38 1.376(4) . ?
C37 H37 0.9500 . ?
C35 C34 1.408(3) . ?
C35 H35 0.9500 . ?
C34 H34 0.92(3) . ?
C28 C29 1.391(4) . ?
C28 H28 0.9500 . ?
C24 H24 0.9500 . ?
C38 H38 0.9500 . ?
C31 C30 1.397(4) . ?
C31 H31 0.9500 . ?
C29 C30 1.384(4) . ?
C29 H29 0.9500 . ?
C30 H30 0.9500 . ?
C39 H39A 0.9800 . ?
C39 H39B 0.9800 . ?
C39 H39C 0.9800 . ?
C40 H40A 0.9800 . ?
C40 H40B 0.9800 . ?
C40 H40C 0.9800 . ?

loop_
_geom_torsion_atom_site_label_1
_geom_torsion_atom_site_label_2
_geom_torsion_atom_site_label_3
_geom_torsion_atom_site_label_4
_geom_torsion
_geom_torsion_site_symmetry_1
_geom_torsion_site_symmetry_2
_geom_torsion_site_symmetry_3
_geom_torsion_site_symmetry_4
_geom_torsion_publ_flag
C5 C6 C1 C2 5.4(4) . . . . ?
C7 C6 C1 C2 -170.2(2) . . . . ?
C5 C6 C1 P1 -171.3(2) . . . . ?
C7 C6 C1 P1 13.1(4) . . . . ?
C20 P1 C1 C6 13.8(3) . . . . ?
C19 P1 C1 C6 -93.0(2) . . . . ?
Ni1 P1 C1 C6 144.8(2) . . . . ?
C20 P1 C1 C2 -163.02(18) . . . . ?
C19 P1 C1 C2 90.2(2) . . . . ?
Ni1 P1 C1 C2 -32.0(2) . . . . ?
C5 C6 C7 C8 -113.3(3) . . . . ?
C1 C6 C7 C8 62.5(3) . . . . ?
C5 C6 C7 C12 60.1(3) . . . . ?
C1 C6 C7 C12 -124.1(3) . . . . ?
C6 C1 C2 C3 -1.8(4) . . . . ?
P1 C1 C2 C3 175.3(2) . . . . ?
C6 C1 C2 C13 -178.2(2) . . . . ?
P1 C1 C2 C13 -1.1(3) . . . . ?
C8 C7 C12 C11 -2.1(4) . . . . ?
C6 C7 C12 C11 -175.6(2) . . . . ?
C1 C6 C5 C4 -4.7(4) . . . . ?
C7 C6 C5 C4 171.4(2) . . . . ?
C1 C2 C3 C4 -2.7(4) . . . . ?
C13 C2 C3 C4 173.7(2) . . . . ?
C6 C5 C4 C3 0.2(4) . . . . ?
C2 C3 C4 C5 3.5(4) . . . . ?
C8 C9 C10 C11 0.1(4) . . . . ?
C10 C9 C8 C7 -0.8(4) . . . . ?
C12 C7 C8 C9 1.8(4) . . . . ?
C6 C7 C8 C9 175.4(2) . . . . ?
C7 C12 C11 C10 1.4(4) . . . . ?
C9 C10 C11 C12 -0.3(4) . . . . ?
C15 C14 C13 C18 -1.8(4) . . . . ?
C15 C14 C13 C2 177.0(2) . . . . ?
C3 C2 C13 C14 78.4(3) . . . . ?
C1 C2 C13 C14 -105.1(3) . . . . ?
C3 C2 C13 C18 -102.8(3) . . . . ?
C1 C2 C13 C18 73.7(3) . . . . ?
C14 C13 C18 C17 8.2(3) . . . . ?
C2 C13 C18 C17 -170.6(2) . . . . ?
C14 C13 C18 Ni1 89.3(2) . . . . ?
C2 C13 C18 Ni1 -89.6(2) . . . . ?
C13 C14 C15 C16 -3.8(4) . . . . ?
C13 C18 C17 C16 -9.1(3) . . . . ?
Ni1 C18 C17 C16 -107.7(2) . . . . ?
C13 C18 C17 Ni1 98.6(2) . . . . ?
C14 C15 C16 C17 2.8(4) . . . . ?
C18 C17 C16 C15 3.8(4) . . . . ?
Ni1 C17 C16 C15 -71.6(3) . . . . ?
C39 P2 C21 C26 147.14(17) . . . . ?
C40 P2 C21 C26 -108.09(18) . . . . ?
Ni1 P2 C21 C26 20.08(17) . . . . ?
C39 P2 C21 C22 -21.8(2) . . . . ?
C40 P2 C21 C22 82.9(2) . . . . ?
Ni1 P2 C21 C22 -148.9(2) . . . . ?
C22 C21 C26 C25 3.0(3) . . . . ?
P2 C21 C26 C25 -167.25(19) . . . . ?
C22 C21 C26 C33 -174.4(2) . . . . ?
P2 C21 C26 C33 15.4(3) . . . . ?
C21 C26 C25 C24 1.9(4) . . . . ?
C33 C26 C25 C24 179.4(2) . . . . ?
C26 C21 C22 C23 -5.8(3) . . . . ?
P2 C21 C22 C23 162.45(19) . . . . ?
C26 C21 C22 C27 170.7(2) . . . . ?
P2 C21 C22 C27 -21.1(4) . . . . ?
C28 C27 C22 C23 -60.7(3) . . . . ?
C32 C27 C22 C23 113.5(3) . . . . ?
C28 C27 C22 C21 122.8(3) . . . . ?
C32 C27 C22 C21 -63.1(3) . . . . ?
C21 C22 C23 C24 3.9(4) . . . . ?
C27 C22 C23 C24 -172.9(2) . . . . ?
C28 C27 C32 C31 -0.2(4) . . . . ?
C22 C27 C32 C31 -174.4(2) . . . . ?
C25 C26 C33 C34 60.6(3) . . . . ?
C21 C26 C33 C34 -122.0(3) . . . . ?
C25 C26 C33 C38 -98.6(3) . . . . ?
C21 C26 C33 C38 78.8(3) . . . . ?
C25 C26 C33 Ni1 141.87(19) . . . . ?
C21 C26 C33 Ni1 -40.7(2) . . . . ?
C35 C36 C37 C38 -0.4(4) . . . . ?
C37 C36 C35 C34 1.8(4) . . . . ?
C36 C35 C34 C33 -1.6(4) . . . . ?
C36 C35 C34 Ni1 76.5(3) . . . . ?
C38 C33 C34 C35 0.1(4) . . . . ?
C26 C33 C34 C35 -159.1(2) . . . . ?
Ni1 C33 C34 C35 103.7(2) . . . . ?
C38 C33 C34 Ni1 -103.6(2) . . . . ?
C26 C33 C34 Ni1 97.2(2) . . . . ?
C32 C27 C28 C29 1.2(4) . . . . ?
C22 C27 C28 C29 175.4(2) . . . . ?
C26 C25 C24 C23 -4.0(4) . . . . ?
C22 C23 C24 C25 1.1(4) . . . . ?
C36 C37 C38 C33 -1.1(4) . . . . ?
C34 C33 C38 C37 1.2(4) . . . . ?
C26 C33 C38 C37 161.2(2) . . . . ?
Ni1 C33 C38 C37 -82.0(3) . . . . ?
C27 C32 C31 C30 -1.0(4) . . . . ?
C27 C28 C29 C30 -1.0(4) . . . . ?
C28 C29 C30 C31 -0.1(4) . . . . ?
C32 C31 C30 C29 1.1(4) . . . . ?
